data_4326973
loop_
_publ_author_name
'Chia-Nung Tsai'
'Marco M. Allard'
'Richard L. Lord'
'Dao-Wen Luo'
'Yuan-Jang Chen'
'H. Bernhard Schlegel'
'John F. Endicott'

_publ_section_title
;
 Characterization of Low Energy Charge Transfer Transitions in
 (terpyridine)(bipyridine)Ruthenium(II) Complexes and their
 Cyanide-Bridged Bi- and Tri-Metallic Analogues
;
_journal_name_full 'Inorganic Chemistry'
_journal_page_first 11965
_journal_page_last 11977
_journal_paper_doi 10.1021/ic2010387
_journal_volume 50
_journal_year 2011
_chemical_formula_moiety 'C51 H38 N11 Ru2, 3(F6 P), 2(C2 H3 N)'
_chemical_formula_sum 'C55 H44 F18 N13 P3 Ru2'
_chemical_formula_weight 1524.08
_space_group_IT_number 2
_symmetry_cell_setting triclinic
_symmetry_Int_Tables_number 2
_symmetry_space_group_name_Hall '-P 1'
_symmetry_space_group_name_H-M 'P -1'
_atom_sites_solution_hydrogens geom
_atom_sites_solution_primary direct
_atom_sites_solution_secondary difmap
_audit_creation_method SHELXL-97
_cell_angle_alpha 67.637(3)
_cell_angle_beta 87.976(3)
_cell_angle_gamma 63.495(4)
_cell_formula_units_Z 2
_cell_length_a 13.2466(5)
_cell_length_b 14.4982(5)
_cell_length_c 18.8129(6)
_cell_measurement_reflns_used 15845
_cell_measurement_temperature 120(2)
_cell_measurement_theta_max 29.1573
_cell_measurement_theta_min 2.6108
_cell_volume 2950.4(2)
_computing_cell_refinement
; 
CrysAlis RED, Oxford Diffraction Ltd., 
Version 1.171.32.29 (release 10-06-2008 CrysAlis171 .NET) 
(compiled Jun 10 2008,16:49:55) 
;
_computing_data_collection
; 
CrysAlis CCD, Oxford Diffraction Ltd., 
Version 1.171.32.29 (release 10-06-2008 CrysAlis171 .NET) 
(compiled Jun 10 2008,16:49:55) 
;
_computing_data_reduction
; 
CrysAlis RED, Oxford Diffraction Ltd., 
Version 1.171.32.29 (release 10-06-2008 CrysAlis171 .NET) 
(compiled Jun 10 2008,16:49:55) 
;
_computing_molecular_graphics 'Bruker SHELXTL'
_computing_publication_material 'Bruker SHELXTL'
_computing_structure_refinement 'SHELXL-97 (Sheldrick, 1997)'
_computing_structure_solution 'SHELXS-97 (Sheldrick, 1990)'
_diffrn_ambient_temperature 120(2)
_diffrn_measured_fraction_theta_full 0.989
_diffrn_measured_fraction_theta_max 0.836
_diffrn_measurement_device_type 'CCD detector'
_diffrn_measurement_method '\w scans'
_diffrn_radiation_monochromator graphite
_diffrn_radiation_probe x-ray
_diffrn_radiation_type MoK\a
_diffrn_radiation_wavelength 0.71073
_diffrn_reflns_av_R_equivalents 0.0224
_diffrn_reflns_av_sigmaI/netI 0.0461
_diffrn_reflns_limit_h_max 16
_diffrn_reflns_limit_h_min -16
_diffrn_reflns_limit_k_max 18
_diffrn_reflns_limit_k_min -15
_diffrn_reflns_limit_l_max 25
_diffrn_reflns_limit_l_min -23
_diffrn_reflns_number 26323
_diffrn_reflns_theta_full 26.00
_diffrn_reflns_theta_max 29.22
_diffrn_reflns_theta_min 2.61
_diffrn_source 'fine-focus sealed tube'
_exptl_absorpt_coefficient_mu 0.702
_exptl_absorpt_correction_T_max 1.00000
_exptl_absorpt_correction_T_min 0.93248
_exptl_absorpt_correction_type multi-scan
_exptl_absorpt_process_details
; 
CrysAlisPro, Oxford Diffraction Ltd., 
Version 1.171.33.34d (release 27-02-2009 CrysAlis171 .NET) 
(compiled Feb 27 2009,15:38:38) 
empirical absorption correction using spherical harmonics, 
 implemented in SCALE3 ABSPACK scaling algorithm. 
;
_exptl_crystal_colour brown
_exptl_crystal_density_diffrn 1.716
_exptl_crystal_description parallelepiped
_exptl_crystal_F_000 1520
_exptl_crystal_size_max 0.62
_exptl_crystal_size_mid 0.22
_exptl_crystal_size_min 0.18
_refine_diff_density_max 0.962
_refine_diff_density_min -0.753
_refine_diff_density_rms 0.094
_refine_ls_extinction_method none
_refine_ls_goodness_of_fit_ref 1.039
_refine_ls_hydrogen_treatment constr
_refine_ls_matrix_type full
_refine_ls_number_parameters 824
_refine_ls_number_reflns 13373
_refine_ls_number_restraints 0
_refine_ls_restrained_S_all 1.039
_refine_ls_R_factor_all 0.0506
_refine_ls_R_factor_gt 0.0353
_refine_ls_shift/su_max 0.002
_refine_ls_shift/su_mean 0.000
_refine_ls_structure_factor_coef Fsqd
_refine_ls_weighting_details 'calc w=1/[\s^2^(Fo^2^)+(0.0625P)^2^+0.0000P] where P=(Fo^2^+2Fc^2^)/3'
_refine_ls_weighting_scheme calc
_refine_ls_wR_factor_gt 0.1023
_refine_ls_wR_factor_ref 0.1053
_reflns_number_gt 10132
_reflns_number_total 13373
_reflns_threshold_expression >2sigma(I)
_cod_data_source_file ic2010387_si_002_1.cif
_cod_data_source_block fjub
_cod_original_cell_volume 2950.39(18)
_cod_database_code 4326973

loop_
_symmetry_equiv_pos_as_xyz
'x, y, z'
'-x, -y, -z'

loop_
_atom_site_label
_atom_site_type_symbol
_atom_site_fract_x
_atom_site_fract_y
_atom_site_fract_z
_atom_site_U_iso_or_equiv
_atom_site_adp_type
_atom_site_occupancy
_atom_site_symmetry_multiplicity
_atom_site_calc_flag
_atom_site_refinement_flags
_atom_site_disorder_assembly
_atom_site_disorder_group
Ru1 Ru 0.10058(2) 0.63266(2) 0.115656(13) 0.01615(7) Uani 1 1 d . . .
Ru2 Ru 0.06988(2) 0.31795(2) 0.347205(13) 0.01680(7) Uani 1 1 d . . .
N1 N 0.0991(2) 0.7730(2) 0.02662(14) 0.0187(5) Uani 1 1 d . . .
N2 N -0.0716(2) 0.7472(2) 0.08828(14) 0.0186(5) Uani 1 1 d . . .
N3 N 0.1434(2) 0.6664(2) 0.20432(14) 0.0195(5) Uani 1 1 d . . .
N4 N 0.2653(2) 0.5264(2) 0.14446(15) 0.0203(5) Uani 1 1 d . . .
N5 N 0.1221(2) 0.5657(2) 0.03351(14) 0.0198(5) Uani 1 1 d . . .
N6 N 0.0697(2) 0.1918(2) 0.44824(14) 0.0195(5) Uani 1 1 d . . .
N7 N 0.2300(2) 0.1845(2) 0.36251(15) 0.0229(6) Uani 1 1 d . . .
N8 N -0.0346(2) 0.2901(2) 0.28809(15) 0.0240(6) Uani 1 1 d . . .
N9 N -0.0786(2) 0.4432(2) 0.33991(15) 0.0221(6) Uani 1 1 d . . .
N10 N 0.1192(2) 0.3938(2) 0.40262(14) 0.0234(6) Uani 1 1 d . . .
N11 N 0.0835(2) 0.5046(2) 0.19682(15) 0.0187(4) Uani 1 1 d . . .
C1 C 0.1913(3) 0.7763(3) -0.00329(19) 0.0244(7) Uani 1 1 d . . .
H1A H 0.2646 0.7141 0.0212 0.029 Uiso 1 1 calc R . .
C2 C 0.1832(3) 0.8677(3) -0.0689(2) 0.0304(8) Uani 1 1 d . . .
H2A H 0.2500 0.8686 -0.0884 0.036 Uiso 1 1 calc R . .
C3 C 0.0775(3) 0.9562(3) -0.1047(2) 0.0332(8) Uani 1 1 d . . .
H3A H 0.0700 1.0190 -0.1501 0.040 Uiso 1 1 calc R . .
C4 C -0.0183(3) 0.9537(3) -0.07463(19) 0.0265(7) Uani 1 1 d . . .
H4A H -0.0920 1.0151 -0.0991 0.032 Uiso 1 1 calc R . .
C5 C -0.0063(3) 0.8615(3) -0.00877(18) 0.0211(6) Uani 1 1 d . . .
C6 C -0.1016(3) 0.8493(3) 0.02833(18) 0.0213(6) Uani 1 1 d . . .
C7 C -0.2138(3) 0.9344(3) 0.0066(2) 0.0297(8) Uani 1 1 d . . .
H7A H -0.2334 1.0046 -0.0359 0.036 Uiso 1 1 calc R . .
C8 C -0.2967(3) 0.9164(3) 0.0471(2) 0.0336(8) Uani 1 1 d . . .
H8A H -0.3739 0.9741 0.0331 0.040 Uiso 1 1 calc R . .
C9 C -0.2661(3) 0.8140(3) 0.1078(2) 0.0290(8) Uani 1 1 d . . .
H9A H -0.3220 0.8000 0.1365 0.035 Uiso 1 1 calc R . .
C10 C -0.1538(3) 0.7318(3) 0.1269(2) 0.0257(7) Uani 1 1 d . . .
H10A H -0.1336 0.6612 0.1692 0.031 Uiso 1 1 calc R . .
C11 C 0.0763(3) 0.7451(3) 0.22969(19) 0.0249(7) Uani 1 1 d . . .
H11A H -0.0023 0.7900 0.2074 0.030 Uiso 1 1 calc R . .
C12 C 0.1167(3) 0.7638(3) 0.2868(2) 0.0315(8) Uani 1 1 d . . .
H12A H 0.0669 0.8215 0.3024 0.038 Uiso 1 1 calc R . .
C13 C 0.2292(3) 0.6981(3) 0.3207(2) 0.0331(8) Uani 1 1 d . . .
H13A H 0.2586 0.7101 0.3598 0.040 Uiso 1 1 calc R . .
C14 C 0.2999(3) 0.6136(3) 0.29739(19) 0.0298(8) Uani 1 1 d . . .
H14A H 0.3777 0.5660 0.3213 0.036 Uiso 1 1 calc R . .
C15 C 0.2555(3) 0.5991(3) 0.23843(17) 0.0225(7) Uani 1 1 d . . .
C16 C 0.3228(3) 0.5134(3) 0.20834(18) 0.0235(7) Uani 1 1 d . . .
C17 C 0.4312(3) 0.4239(3) 0.2397(2) 0.0302(8) Uani 1 1 d . . .
H17A H 0.4720 0.4135 0.2850 0.036 Uiso 1 1 calc R . .
C18 C 0.4797(3) 0.3496(3) 0.2041(2) 0.0348(9) Uani 1 1 d . . .
H18A H 0.5537 0.2870 0.2256 0.042 Uiso 1 1 calc R . .
C19 C 0.4204(3) 0.3664(3) 0.1369(2) 0.0340(8) Uani 1 1 d . . .
H19A H 0.4544 0.3169 0.1116 0.041 Uiso 1 1 calc R . .
C20 C 0.3119(3) 0.4554(3) 0.10772(19) 0.0244(7) Uani 1 1 d . . .
C21 C 0.2312(3) 0.4855(3) 0.04055(18) 0.0238(7) Uani 1 1 d . . .
C22 C 0.2639(3) 0.4377(3) -0.0132(2) 0.0309(8) Uani 1 1 d . . .
H22A H 0.3404 0.3820 -0.0075 0.037 Uiso 1 1 calc R . .
C23 C 0.1827(4) 0.4727(3) -0.0758(2) 0.0355(9) Uani 1 1 d . . .
H23A H 0.2032 0.4408 -0.1131 0.043 Uiso 1 1 calc R . .
C24 C 0.0723(3) 0.5543(3) -0.08285(19) 0.0304(8) Uani 1 1 d . . .
H24A H 0.0159 0.5789 -0.1250 0.036 Uiso 1 1 calc R . .
C25 C 0.0448(3) 0.5997(3) -0.02779(18) 0.0242(7) Uani 1 1 d . . .
H25A H -0.0310 0.6566 -0.0333 0.029 Uiso 1 1 calc R . .
C26 C -0.0217(3) 0.2011(3) 0.48478(18) 0.0243(7) Uani 1 1 d . . .
H26A H -0.0893 0.2716 0.4667 0.029 Uiso 1 1 calc R . .
C27 C -0.0195(3) 0.1101(3) 0.54812(19) 0.0291(8) Uani 1 1 d . . .
H27A H -0.0842 0.1189 0.5737 0.035 Uiso 1 1 calc R . .
C28 C 0.0769(3) 0.0079(3) 0.57318(19) 0.0320(8) Uani 1 1 d . . .
H28A H 0.0791 -0.0555 0.6156 0.038 Uiso 1 1 calc R . .
C29 C 0.1718(3) -0.0023(3) 0.53605(19) 0.0294(8) Uani 1 1 d . . .
H29A H 0.2399 -0.0724 0.5535 0.035 Uiso 1 1 calc R . .
C30 C 0.1654(3) 0.0911(3) 0.47319(18) 0.0217(7) Uani 1 1 d . . .
C31 C 0.2586(3) 0.0895(3) 0.42751(18) 0.0241(7) Uani 1 1 d . . .
C32 C 0.3683(3) -0.0009(3) 0.4490(2) 0.0324(8) Uani 1 1 d . . .
H32A H 0.3871 -0.0665 0.4955 0.039 Uiso 1 1 calc R . .
C33 C 0.4497(3) 0.0053(3) 0.4023(2) 0.0376(9) Uani 1 1 d . . .
H33A H 0.5249 -0.0559 0.4158 0.045 Uiso 1 1 calc R . .
C34 C 0.4195(3) 0.1032(3) 0.3349(2) 0.0361(9) Uani 1 1 d . . .
H34A H 0.4739 0.1102 0.3019 0.043 Uiso 1 1 calc R . .
C35 C 0.3100(3) 0.1890(3) 0.3171(2) 0.0294(8) Uani 1 1 d . . .
H35A H 0.2894 0.2550 0.2706 0.035 Uiso 1 1 calc R . .
C36 C -0.0036(4) 0.2086(3) 0.26192(19) 0.0323(8) Uani 1 1 d . . .
H36A H 0.0753 0.1575 0.2690 0.039 Uiso 1 1 calc R . .
C37 C -0.0827(4) 0.1963(4) 0.2249(2) 0.0438(11) Uani 1 1 d . . .
H37A H -0.0579 0.1380 0.2068 0.053 Uiso 1 1 calc R . .
C38 C -0.1945(4) 0.2677(4) 0.2150(2) 0.0510(13) Uani 1 1 d . . .
H38A H -0.2495 0.2598 0.1900 0.061 Uiso 1 1 calc R . .
C39 C -0.2295(3) 0.3533(4) 0.2414(2) 0.0434(11) Uani 1 1 d . . .
H39A H -0.3084 0.4040 0.2348 0.052 Uiso 1 1 calc R . .
C40 C -0.1478(3) 0.3636(3) 0.27754(18) 0.0299(8) Uani 1 1 d . . .
C41 C -0.1736(3) 0.4542(3) 0.30462(18) 0.0271(7) Uani 1 1 d . . .
C42 C -0.2778(3) 0.5460(4) 0.2947(2) 0.0419(10) Uani 1 1 d . . .
H42A H -0.3454 0.5531 0.2723 0.050 Uiso 1 1 calc R . .
C43 C -0.2825(4) 0.6269(4) 0.3176(2) 0.0512(12) Uani 1 1 d . . .
H43A H -0.3542 0.6903 0.3109 0.061 Uiso 1 1 calc R . .
C44 C -0.1842(4) 0.6177(3) 0.3505(2) 0.0425(10) Uani 1 1 d . . .
H44A H -0.1873 0.6755 0.3641 0.051 Uiso 1 1 calc R . .
C45 C -0.0817(3) 0.5219(3) 0.36272(18) 0.0269(7) Uani 1 1 d . . .
C46 C 0.0320(3) 0.4938(3) 0.39769(18) 0.0272(7) Uani 1 1 d . . .
C47 C 0.0501(4) 0.5633(3) 0.4242(2) 0.0404(10) Uani 1 1 d . . .
H47A H -0.0117 0.6331 0.4198 0.048 Uiso 1 1 calc R . .
C48 C 0.1585(4) 0.5298(4) 0.4570(2) 0.0474(12) Uani 1 1 d . . .
H48A H 0.1722 0.5764 0.4754 0.057 Uiso 1 1 calc R . .
C49 C 0.2481(4) 0.4271(4) 0.4630(2) 0.0448(11) Uani 1 1 d . . .
H49A H 0.3234 0.4024 0.4858 0.054 Uiso 1 1 calc R . .
C50 C 0.2247(3) 0.3621(3) 0.43487(19) 0.0313(8) Uani 1 1 d . . .
H50A H 0.2856 0.2922 0.4385 0.038 Uiso 1 1 calc R . .
C51 C 0.0825(3) 0.4292(3) 0.24841(17) 0.0187(4) Uani 1 1 d . . .
P1 P -0.54330(8) 0.73715(8) 0.11276(5) 0.02653(19) Uani 1 1 d . . .
F1 F -0.40800(17) 0.67971(19) 0.11516(13) 0.0393(5) Uani 1 1 d . . .
F2 F -0.67821(17) 0.79444(18) 0.11123(12) 0.0378(5) Uani 1 1 d . . .
F3 F -0.5403(2) 0.8417(2) 0.12043(16) 0.0563(7) Uani 1 1 d . . .
F4 F -0.5630(2) 0.7993(2) 0.02038(13) 0.0533(7) Uani 1 1 d . . .
F5 F -0.5472(2) 0.6335(2) 0.10406(16) 0.0544(7) Uani 1 1 d . . .
F6 F -0.52491(19) 0.6742(2) 0.20498(13) 0.0577(7) Uani 1 1 d . . .
P2 P 0.73894(8) 0.95510(8) 0.28144(6) 0.0284(2) Uani 1 1 d . . .
F7 F 0.8282(2) 1.0031(2) 0.27051(13) 0.0464(6) Uani 1 1 d . . .
F8 F 0.64813(19) 0.9075(2) 0.29211(14) 0.0461(6) Uani 1 1 d . . .
F9 F 0.68149(19) 1.0173(2) 0.33682(15) 0.0521(6) Uani 1 1 d . . .
F10 F 0.8234(2) 0.8469(2) 0.35538(17) 0.0619(8) Uani 1 1 d . . .
F11 F 0.7952(2) 0.8939(3) 0.22589(19) 0.0767(10) Uani 1 1 d . . .
F12 F 0.6519(2) 1.0654(2) 0.20875(15) 0.0635(8) Uani 1 1 d . . .
P3 P 0.37564(8) -0.32330(8) 0.53812(5) 0.0311(2) Uani 1 1 d . . .
F13 F 0.3077(2) -0.20293(19) 0.46671(13) 0.0457(6) Uani 1 1 d . . .
F14 F 0.4415(2) -0.4417(2) 0.60999(15) 0.0596(8) Uani 1 1 d . . .
F15 F 0.2943(2) -0.3651(2) 0.51507(14) 0.0511(6) Uani 1 1 d . . .
F16 F 0.2881(3) -0.2771(2) 0.59147(14) 0.0637(8) Uani 1 1 d . . .
F17 F 0.4549(3) -0.2801(2) 0.56246(17) 0.0727(9) Uani 1 1 d . . .
F18 F 0.4608(2) -0.3667(2) 0.48363(18) 0.0719(8) Uani 1 1 d . . .
N12 N -0.2180(4) 0.7700(4) -0.1315(2) 0.0649(12) Uani 1 1 d . . .
C52 C -0.3058(4) 0.8316(4) -0.1264(2) 0.0442(10) Uani 1 1 d . . .
C53 C -0.4179(4) 0.9077(4) -0.1183(3) 0.0512(11) Uani 1 1 d . . .
H53A H -0.4742 0.9306 -0.1621 0.077 Uiso 1 1 calc R . .
H53B H -0.4167 0.9747 -0.1179 0.077 Uiso 1 1 calc R . .
H53C H -0.4386 0.8695 -0.0693 0.077 Uiso 1 1 calc R . .
N13 N 0.183(3) -0.0269(19) 0.270(6) 0.098(12) Uani 0.64(18) 1 d P A 1
N13' N 0.194(3) -0.018(4) 0.236(6) 0.063(14) Uani 0.36(18) 1 d P A 2
C54 C 0.2835(6) -0.0787(5) 0.2759(4) 0.0665(15) Uani 1 1 d . . .
C55 C 0.4038(4) -0.1506(4) 0.2998(3) 0.0559(12) Uani 1 1 d . A .
H55A H 0.4422 -0.1415 0.2540 0.084 Uiso 1 1 calc R . .
H55B H 0.4190 -0.2293 0.3261 0.084 Uiso 1 1 calc R . .
H55C H 0.4328 -0.1303 0.3357 0.084 Uiso 1 1 calc R . .

loop_
_atom_site_aniso_label
_atom_site_aniso_U_11
_atom_site_aniso_U_22
_atom_site_aniso_U_33
_atom_site_aniso_U_23
_atom_site_aniso_U_13
_atom_site_aniso_U_12
Ru1 0.01624(12) 0.01580(13) 0.01427(13) -0.00374(10) -0.00064(9) -0.00753(11)
Ru2 0.01688(13) 0.01577(13) 0.01397(13) -0.00353(10) 0.00085(9) -0.00656(11)
N1 0.0237(14) 0.0176(13) 0.0143(13) -0.0026(10) -0.0014(10) -0.0120(12)
N2 0.0218(13) 0.0174(13) 0.0142(13) -0.0049(11) -0.0020(10) -0.0082(12)
N3 0.0214(13) 0.0176(13) 0.0182(13) -0.0044(11) -0.0003(10) -0.0102(12)
N4 0.0194(13) 0.0202(14) 0.0196(14) -0.0053(11) 0.0025(10) -0.0103(12)
N5 0.0254(14) 0.0198(14) 0.0172(13) -0.0062(11) 0.0044(10) -0.0142(12)
N6 0.0243(14) 0.0179(13) 0.0158(13) -0.0042(11) 0.0014(10) -0.0116(12)
N7 0.0202(14) 0.0198(14) 0.0234(15) -0.0077(12) 0.0016(11) -0.0059(12)
N8 0.0303(15) 0.0276(15) 0.0160(14) -0.0043(12) 0.0020(11) -0.0187(14)
N9 0.0192(13) 0.0202(14) 0.0174(14) -0.0017(11) 0.0036(10) -0.0065(12)
N10 0.0295(15) 0.0277(15) 0.0137(13) -0.0058(11) 0.0041(11) -0.0163(13)
N11 0.0174(9) 0.0198(10) 0.0176(11) -0.0071(8) 0.0007(8) -0.0079(9)
C1 0.0261(17) 0.0246(18) 0.0242(17) -0.0066(14) 0.0005(13) -0.0158(15)
C2 0.037(2) 0.037(2) 0.0283(19) -0.0129(16) 0.0090(15) -0.0263(18)
C3 0.054(2) 0.0241(19) 0.0239(19) -0.0063(15) 0.0061(16) -0.0226(19)
C4 0.0330(19) 0.0142(16) 0.0206(17) -0.0012(13) -0.0041(14) -0.0060(15)
C5 0.0252(16) 0.0187(16) 0.0176(16) -0.0076(13) -0.0019(12) -0.0082(14)
C6 0.0233(16) 0.0188(16) 0.0194(16) -0.0079(13) -0.0030(12) -0.0073(14)
C7 0.0296(18) 0.0190(17) 0.0277(19) -0.0063(14) -0.0055(14) -0.0030(15)
C8 0.0183(17) 0.033(2) 0.043(2) -0.0190(18) -0.0006(15) -0.0036(16)
C9 0.0209(17) 0.033(2) 0.034(2) -0.0161(16) 0.0041(14) -0.0111(16)
C10 0.0237(17) 0.0286(19) 0.0302(19) -0.0147(15) 0.0060(14) -0.0144(15)
C11 0.0288(18) 0.0207(17) 0.0219(17) -0.0054(14) -0.0003(13) -0.0115(15)
C12 0.044(2) 0.031(2) 0.0247(19) -0.0141(16) 0.0064(16) -0.0198(18)
C13 0.050(2) 0.041(2) 0.0203(18) -0.0134(16) 0.0037(16) -0.029(2)
C14 0.0301(18) 0.038(2) 0.0220(18) -0.0046(15) -0.0024(14) -0.0221(18)
C15 0.0255(17) 0.0261(17) 0.0152(16) -0.0018(13) -0.0002(12) -0.0168(15)
C16 0.0206(16) 0.0265(18) 0.0195(16) -0.0029(14) -0.0003(12) -0.0129(15)
C17 0.0217(17) 0.032(2) 0.0266(19) -0.0045(15) -0.0032(14) -0.0097(16)
C18 0.0200(17) 0.031(2) 0.038(2) -0.0048(17) -0.0020(15) -0.0072(16)
C19 0.0270(18) 0.030(2) 0.042(2) -0.0161(17) 0.0116(16) -0.0096(17)
C20 0.0240(17) 0.0220(17) 0.0260(18) -0.0081(14) 0.0063(13) -0.0115(15)
C21 0.0300(18) 0.0203(16) 0.0209(17) -0.0062(13) 0.0070(13) -0.0135(15)
C22 0.038(2) 0.0266(19) 0.0283(19) -0.0123(15) 0.0104(15) -0.0151(17)
C23 0.058(3) 0.037(2) 0.026(2) -0.0182(17) 0.0172(17) -0.030(2)
C24 0.048(2) 0.037(2) 0.0166(17) -0.0080(15) 0.0049(15) -0.031(2)
C25 0.0326(18) 0.0263(18) 0.0181(16) -0.0065(14) 0.0042(13) -0.0195(16)
C26 0.0267(17) 0.0249(17) 0.0201(17) -0.0083(14) 0.0035(13) -0.0119(15)
C27 0.035(2) 0.037(2) 0.0212(18) -0.0103(16) 0.0073(14) -0.0236(18)
C28 0.053(2) 0.0287(19) 0.0152(17) -0.0032(14) 0.0017(15) -0.0249(19)
C29 0.037(2) 0.0222(18) 0.0220(18) -0.0029(14) -0.0029(14) -0.0129(16)
C30 0.0253(17) 0.0181(16) 0.0198(16) -0.0060(13) -0.0013(13) -0.0096(14)
C31 0.0270(17) 0.0200(17) 0.0207(17) -0.0065(13) -0.0010(13) -0.0086(15)
C32 0.0304(19) 0.0227(18) 0.031(2) -0.0055(15) -0.0040(15) -0.0061(16)
C33 0.0209(18) 0.031(2) 0.043(2) -0.0114(18) -0.0013(16) -0.0009(16)
C34 0.0252(18) 0.035(2) 0.039(2) -0.0136(18) 0.0092(16) -0.0076(17)
C35 0.0299(18) 0.0262(18) 0.0234(18) -0.0057(15) 0.0061(14) -0.0097(16)
C36 0.052(2) 0.034(2) 0.0185(17) -0.0066(15) 0.0066(15) -0.030(2)
C37 0.073(3) 0.058(3) 0.027(2) -0.0185(19) 0.013(2) -0.053(3)
C38 0.067(3) 0.086(4) 0.027(2) -0.017(2) 0.005(2) -0.062(3)
C39 0.034(2) 0.069(3) 0.025(2) -0.005(2) 0.0008(16) -0.034(2)
C40 0.0292(18) 0.043(2) 0.0138(16) -0.0008(15) 0.0016(13) -0.0223(18)
C41 0.0214(16) 0.0327(19) 0.0129(16) 0.0037(14) 0.0001(12) -0.0116(16)
C42 0.0197(18) 0.049(3) 0.027(2) -0.0025(19) 0.0019(15) -0.0029(18)
C43 0.032(2) 0.039(2) 0.033(2) -0.0013(19) 0.0065(18) 0.0120(19)
C44 0.051(3) 0.026(2) 0.029(2) -0.0061(17) 0.0146(18) -0.0052(19)
C45 0.0327(19) 0.0195(17) 0.0169(16) -0.0019(13) 0.0084(14) -0.0078(15)
C46 0.043(2) 0.0262(18) 0.0160(16) -0.0078(14) 0.0111(14) -0.0206(17)
C47 0.075(3) 0.039(2) 0.027(2) -0.0183(18) 0.0222(19) -0.039(2)
C48 0.085(4) 0.065(3) 0.034(2) -0.031(2) 0.027(2) -0.060(3)
C49 0.058(3) 0.075(3) 0.026(2) -0.019(2) 0.0104(18) -0.053(3)
C50 0.0324(19) 0.044(2) 0.0222(18) -0.0108(16) 0.0024(14) -0.0241(19)
C51 0.0174(9) 0.0198(10) 0.0176(11) -0.0071(8) 0.0007(8) -0.0079(9)
P1 0.0250(4) 0.0267(5) 0.0249(5) -0.0077(4) 0.0016(3) -0.0118(4)
F1 0.0277(11) 0.0493(14) 0.0448(13) -0.0246(11) 0.0115(10) -0.0171(11)
F2 0.0245(11) 0.0368(12) 0.0365(12) -0.0059(10) -0.0039(9) -0.0085(10)
F3 0.0460(15) 0.0567(17) 0.092(2) -0.0490(16) 0.0179(14) -0.0297(14)
F4 0.0590(16) 0.0655(18) 0.0291(13) -0.0092(12) 0.0066(11) -0.0324(15)
F5 0.0435(14) 0.0356(14) 0.088(2) -0.0267(14) 0.0074(13) -0.0206(12)
F6 0.0256(12) 0.083(2) 0.0264(12) -0.0030(13) -0.0005(9) -0.0099(13)
P2 0.0224(4) 0.0345(5) 0.0333(5) -0.0176(4) 0.0072(4) -0.0144(4)
F7 0.0462(14) 0.0695(17) 0.0458(14) -0.0272(13) 0.0143(11) -0.0425(14)
F8 0.0384(13) 0.0585(16) 0.0598(16) -0.0285(13) 0.0135(11) -0.0344(13)
F9 0.0341(13) 0.0759(19) 0.0644(17) -0.0506(15) 0.0159(11) -0.0228(13)
F10 0.0508(16) 0.0344(14) 0.079(2) -0.0048(13) -0.0176(14) -0.0159(13)
F11 0.0499(16) 0.138(3) 0.113(2) -0.109(2) 0.0446(16) -0.0548(19)
F12 0.0607(17) 0.0640(18) 0.0510(16) -0.0004(14) -0.0180(13) -0.0342(16)
P3 0.0282(5) 0.0307(5) 0.0285(5) -0.0082(4) -0.0044(4) -0.0117(4)
F13 0.0454(14) 0.0376(13) 0.0331(13) -0.0034(10) 0.0031(10) -0.0113(12)
F14 0.0562(16) 0.0348(14) 0.0607(17) 0.0074(12) -0.0303(13) -0.0188(13)
F15 0.0450(14) 0.0559(16) 0.0561(16) -0.0203(13) -0.0077(11) -0.0277(13)
F16 0.099(2) 0.0546(17) 0.0401(15) -0.0244(13) 0.0306(14) -0.0356(17)
F17 0.078(2) 0.0536(17) 0.080(2) -0.0012(15) -0.0305(16) -0.0441(17)
F18 0.0560(17) 0.0560(18) 0.092(2) -0.0337(17) 0.0382(16) -0.0159(15)
N12 0.048(3) 0.068(3) 0.055(3) -0.010(2) 0.000(2) -0.020(2)
C52 0.046(3) 0.047(3) 0.034(2) -0.007(2) -0.0021(19) -0.026(2)
C53 0.045(3) 0.052(3) 0.061(3) -0.026(2) 0.003(2) -0.022(2)
N13 0.097(11) 0.051(7) 0.13(3) -0.026(11) -0.008(15) -0.028(8)
N13' 0.048(16) 0.038(12) 0.08(3) -0.025(14) -0.015(10) 0.001(9)
C54 0.070(4) 0.045(3) 0.088(4) -0.027(3) 0.001(3) -0.029(3)
C55 0.058(3) 0.071(3) 0.051(3) -0.034(3) 0.021(2) -0.034(3)

loop_
_atom_type_symbol
_atom_type_description
_atom_type_scat_dispersion_real
_atom_type_scat_dispersion_imag
_atom_type_scat_source
C C 0.0033 0.0016 'International Tables Vol C Tables 4.2.6.8 and 6.1.1.4'
H H 0.0000 0.0000 'International Tables Vol C Tables 4.2.6.8 and 6.1.1.4'
N N 0.0061 0.0033 'International Tables Vol C Tables 4.2.6.8 and 6.1.1.4'
F F 0.0171 0.0103 'International Tables Vol C Tables 4.2.6.8 and 6.1.1.4'
P P 0.1023 0.0942 'International Tables Vol C Tables 4.2.6.8 and 6.1.1.4'
Ru Ru -1.2594 0.8363 'International Tables Vol C Tables 4.2.6.8 and 6.1.1.4'

loop_
_geom_angle_atom_site_label_1
_geom_angle_atom_site_label_2
_geom_angle_atom_site_label_3
_geom_angle
N4 Ru1 N11 84.49(10)
N4 Ru1 N5 79.64(10)
N11 Ru1 N5 92.80(10)
N4 Ru1 N2 177.68(10)
N11 Ru1 N2 95.85(10)
N5 Ru1 N2 102.62(10)
N4 Ru1 N3 79.58(10)
N11 Ru1 N3 88.42(10)
N5 Ru1 N3 158.98(10)
N2 Ru1 N3 98.13(10)
N4 Ru1 N1 101.54(10)
N11 Ru1 N1 173.59(10)
N5 Ru1 N1 86.24(10)
N2 Ru1 N1 78.20(10)
N3 Ru1 N1 94.75(9)
N9 Ru2 C51 85.09(11)
N9 Ru2 N8 79.86(11)
C51 Ru2 N8 92.15(11)
N9 Ru2 N7 176.02(11)
C51 Ru2 N7 97.10(11)
N8 Ru2 N7 103.32(11)
N9 Ru2 N10 79.77(11)
C51 Ru2 N10 85.52(11)
N8 Ru2 N10 159.62(11)
N7 Ru2 N10 97.06(11)
N9 Ru2 N6 99.87(10)
C51 Ru2 N6 174.99(12)
N8 Ru2 N6 88.03(10)
N7 Ru2 N6 77.99(10)
N10 Ru2 N6 96.04(10)
C1 N1 C5 119.1(3)
C1 N1 Ru1 124.8(2)
C5 N1 Ru1 115.62(19)
C10 N2 C6 118.0(3)
C10 N2 Ru1 125.8(2)
C6 N2 Ru1 116.1(2)
C11 N3 C15 118.6(3)
C11 N3 Ru1 128.2(2)
C15 N3 Ru1 113.2(2)
C16 N4 C20 122.2(3)
C16 N4 Ru1 118.3(2)
C20 N4 Ru1 118.6(2)
C25 N5 C21 118.8(3)
C25 N5 Ru1 127.5(2)
C21 N5 Ru1 113.4(2)
C26 N6 C30 119.2(3)
C26 N6 Ru2 124.5(2)
C30 N6 Ru2 115.9(2)
C35 N7 C31 118.3(3)
C35 N7 Ru2 125.2(2)
C31 N7 Ru2 116.3(2)
C36 N8 C40 118.7(3)
C36 N8 Ru2 127.7(2)
C40 N8 Ru2 113.5(2)
C45 N9 C41 122.2(3)
C45 N9 Ru2 118.7(2)
C41 N9 Ru2 118.8(2)
C50 N10 C46 118.6(3)
C50 N10 Ru2 128.4(3)
C46 N10 Ru2 112.7(2)
C51 N11 Ru1 173.1(2)
N1 C1 C2 122.2(3)
N1 C1 H1A 118.9
C2 C1 H1A 118.9
C3 C2 C1 118.8(3)
C3 C2 H2A 120.6
C1 C2 H2A 120.6
C2 C3 C4 119.6(3)
C2 C3 H3A 120.2
C4 C3 H3A 120.2
C3 C4 C5 119.7(3)
C3 C4 H4A 120.2
C5 C4 H4A 120.2
N1 C5 C4 120.6(3)
N1 C5 C6 114.8(3)
C4 C5 C6 124.6(3)
N2 C6 C7 121.4(3)
N2 C6 C5 114.8(3)
C7 C6 C5 123.8(3)
C8 C7 C6 119.5(3)
C8 C7 H7A 120.2
C6 C7 H7A 120.2
C9 C8 C7 119.0(3)
C9 C8 H8A 120.5
C7 C8 H8A 120.5
C8 C9 C10 119.4(3)
C8 C9 H9A 120.3
C10 C9 H9A 120.3
N2 C10 C9 122.7(3)
N2 C10 H10A 118.7
C9 C10 H10A 118.7
N3 C11 C12 122.8(3)
N3 C11 H11A 118.6
C12 C11 H11A 118.6
C13 C12 C11 119.2(3)
C13 C12 H12A 120.4
C11 C12 H12A 120.4
C12 C13 C14 119.3(3)
C12 C13 H13A 120.4
C14 C13 H13A 120.4
C13 C14 C15 119.4(3)
C13 C14 H14A 120.3
C15 C14 H14A 120.3
N3 C15 C14 120.7(3)
N3 C15 C16 115.2(3)
C14 C15 C16 124.1(3)
N4 C16 C17 119.7(3)
N4 C16 C15 112.8(3)
C17 C16 C15 127.4(3)
C16 C17 C18 119.1(3)
C16 C17 H17A 120.4
C18 C17 H17A 120.4
C17 C18 C19 120.2(3)
C17 C18 H18A 119.9
C19 C18 H18A 119.9
C20 C19 C18 119.3(3)
C20 C19 H19A 120.3
C18 C19 H19A 120.3
N4 C20 C19 119.4(3)
N4 C20 C21 111.9(3)
C19 C20 C21 128.6(3)
N5 C21 C22 121.6(3)
N5 C21 C20 115.6(3)
C22 C21 C20 122.8(3)
C21 C22 C23 119.0(3)
C21 C22 H22A 120.5
C23 C22 H22A 120.5
C24 C23 C22 119.3(3)
C24 C23 H23A 120.4
C22 C23 H23A 120.4
C23 C24 C25 119.2(3)
C23 C24 H24A 120.4
C25 C24 H24A 120.4
N5 C25 C24 122.1(3)
N5 C25 H25A 118.9
C24 C25 H25A 118.9
N6 C26 C27 121.7(3)
N6 C26 H26A 119.1
C27 C26 H26A 119.1
C28 C27 C26 119.2(3)
C28 C27 H27A 120.4
C26 C27 H27A 120.4
C27 C28 C29 119.4(3)
C27 C28 H28A 120.3
C29 C28 H28A 120.3
C30 C29 C28 119.1(3)
C30 C29 H29A 120.5
C28 C29 H29A 120.5
N6 C30 C29 121.3(3)
N6 C30 C31 114.7(3)
C29 C30 C31 124.0(3)
N7 C31 C32 121.6(3)
N7 C31 C30 114.7(3)
C32 C31 C30 123.7(3)
C33 C32 C31 119.5(3)
C33 C32 H32A 120.3
C31 C32 H32A 120.3
C32 C33 C34 118.7(3)
C32 C33 H33A 120.6
C34 C33 H33A 120.6
C35 C34 C33 118.8(3)
C35 C34 H34A 120.6
C33 C34 H34A 120.6
N7 C35 C34 123.1(3)
N7 C35 H35A 118.5
C34 C35 H35A 118.5
N8 C36 C37 122.4(4)
N8 C36 H36A 118.8
C37 C36 H36A 118.8
C38 C37 C36 119.4(4)
C38 C37 H37A 120.3
C36 C37 H37A 120.3
C37 C38 C39 119.7(3)
C37 C38 H38A 120.2
C39 C38 H38A 120.2
C40 C39 C38 119.3(4)
C40 C39 H39A 120.3
C38 C39 H39A 120.3
N8 C40 C39 120.5(4)
N8 C40 C41 115.0(3)
C39 C40 C41 124.5(4)
N9 C41 C42 119.4(4)
N9 C41 C40 112.7(3)
C42 C41 C40 127.9(3)
C43 C42 C41 119.2(4)
C43 C42 H42A 120.4
C41 C42 H42A 120.4
C42 C43 C44 121.1(4)
C42 C43 H43A 119.4
C44 C43 H43A 119.4
C45 C44 C43 118.1(4)
C45 C44 H44A 120.9
C43 C44 H44A 120.9
N9 C45 C44 119.9(3)
N9 C45 C46 112.8(3)
C44 C45 C46 127.3(3)
N10 C46 C47 121.6(3)
N10 C46 C45 115.3(3)
C47 C46 C45 123.1(4)
C48 C47 C46 119.2(4)
C48 C47 H47A 120.4
C46 C47 H47A 120.4
C47 C48 C49 119.6(4)
C47 C48 H48A 120.2
C49 C48 H48A 120.2
C50 C49 C48 118.4(4)
C50 C49 H49A 120.8
C48 C49 H49A 120.8
N10 C50 C49 122.6(4)
N10 C50 H50A 118.7
C49 C50 H50A 118.7
N11 C51 Ru2 169.7(3)
F6 P1 F4 179.08(15)
F6 P1 F3 90.47(16)
F4 P1 F3 90.30(15)
F6 P1 F2 89.48(12)
F4 P1 F2 90.01(13)
F3 P1 F2 89.79(13)
F6 P1 F5 90.16(16)
F4 P1 F5 89.07(15)
F3 P1 F5 179.30(16)
F2 P1 F5 89.92(12)
F6 P1 F1 90.02(12)
F4 P1 F1 90.50(13)
F3 P1 F1 89.94(12)
F2 P1 F1 179.42(13)
F5 P1 F1 90.36(13)
F11 P2 F9 179.54(19)
F11 P2 F10 90.99(18)
F9 P2 F10 89.44(15)
F11 P2 F7 90.33(13)
F9 P2 F7 89.83(13)
F10 P2 F7 89.88(13)
F11 P2 F12 90.64(18)
F9 P2 F12 88.94(16)
F10 P2 F12 178.34(18)
F7 P2 F12 90.45(13)
F11 P2 F8 89.80(13)
F9 P2 F8 90.04(13)
F10 P2 F8 90.51(13)
F7 P2 F8 179.59(17)
F12 P2 F8 89.16(13)
F18 P3 F14 91.43(17)
F18 P3 F15 90.69(16)
F14 P3 F15 89.78(13)
F18 P3 F16 178.74(18)
F14 P3 F16 89.82(16)
F15 P3 F16 89.18(15)
F18 P3 F17 90.74(18)
F14 P3 F17 90.31(13)
F15 P3 F17 178.56(18)
F16 P3 F17 89.38(17)
F18 P3 F13 89.63(15)
F14 P3 F13 178.93(17)
F15 P3 F13 90.33(13)
F16 P3 F13 89.12(14)
F17 P3 F13 89.56(13)
N12 C52 C53 178.5(5)
C52 C53 H53A 109.5
C52 C53 H53B 109.5
H53A C53 H53B 109.5
C52 C53 H53C 109.5
H53A C53 H53C 109.5
H53B C53 H53C 109.5
N13' C54 N13 30.8(17)
N13' C54 C55 161(5)
N13 C54 C55 168(5)
C54 C55 H55A 109.5
C54 C55 H55B 109.5
H55A C55 H55B 109.5
C54 C55 H55C 109.5
H55A C55 H55C 109.5
H55B C55 H55C 109.5

loop_
_geom_bond_atom_site_label_1
_geom_bond_atom_site_label_2
_geom_bond_distance
Ru1 N4 1.969(3)
Ru1 N11 2.006(2)
Ru1 N5 2.068(3)
Ru1 N2 2.068(3)
Ru1 N3 2.068(2)
Ru1 N1 2.078(2)
Ru2 N9 1.956(3)
Ru2 C51 2.005(3)
Ru2 N8 2.066(2)
Ru2 N7 2.069(3)
Ru2 N10 2.070(3)
Ru2 N6 2.077(2)
N1 C1 1.339(4)
N1 C5 1.363(4)
N2 C10 1.343(4)
N2 C6 1.363(4)
N3 C11 1.342(4)
N3 C15 1.367(4)
N4 C16 1.350(4)
N4 C20 1.364(4)
N5 C25 1.350(4)
N5 C21 1.362(4)
N6 C26 1.350(4)
N6 C30 1.352(4)
N7 C35 1.346(4)
N7 C31 1.350(4)
N8 C36 1.342(4)
N8 C40 1.363(4)
N9 C45 1.349(4)
N9 C41 1.360(4)
N10 C50 1.343(4)
N10 C46 1.363(5)
N11 C51 1.158(4)
C1 C2 1.389(4)
C1 H1A 0.9500
C2 C3 1.366(5)
C2 H2A 0.9500
C3 C4 1.380(5)
C3 H3A 0.9500
C4 C5 1.383(4)
C4 H4A 0.9500
C5 C6 1.468(4)
C6 C7 1.386(5)
C7 C8 1.378(5)
C7 H7A 0.9500
C8 C9 1.371(5)
C8 H8A 0.9500
C9 C10 1.376(5)
C9 H9A 0.9500
C10 H10A 0.9500
C11 C12 1.380(4)
C11 H11A 0.9500
C12 C13 1.369(5)
C12 H12A 0.9500
C13 C14 1.388(5)
C13 H13A 0.9500
C14 C15 1.397(4)
C14 H14A 0.9500
C15 C16 1.473(5)
C16 C17 1.382(5)
C17 C18 1.386(5)
C17 H17A 0.9500
C18 C19 1.392(5)
C18 H18A 0.9500
C19 C20 1.376(5)
C19 H19A 0.9500
C20 C21 1.480(5)
C21 C22 1.387(5)
C22 C23 1.396(5)
C22 H22A 0.9500
C23 C24 1.380(5)
C23 H23A 0.9500
C24 C25 1.385(5)
C24 H24A 0.9500
C25 H25A 0.9500
C26 C27 1.390(4)
C26 H26A 0.9500
C27 C28 1.367(5)
C27 H27A 0.9500
C28 C29 1.393(5)
C28 H28A 0.9500
C29 C30 1.388(4)
C29 H29A 0.9500
C30 C31 1.476(4)
C31 C32 1.389(5)
C32 C33 1.379(5)
C32 H32A 0.9500
C33 C34 1.393(5)
C33 H33A 0.9500
C34 C35 1.368(5)
C34 H34A 0.9500
C35 H35A 0.9500
C36 C37 1.387(5)
C36 H36A 0.9500
C37 C38 1.344(6)
C37 H37A 0.9500
C38 C39 1.394(6)
C38 H38A 0.9500
C39 C40 1.390(5)
C39 H39A 0.9500
C40 C41 1.482(5)
C41 C42 1.379(5)
C42 C43 1.372(6)
C42 H42A 0.9500
C43 C44 1.392(6)
C43 H43A 0.9500
C44 C45 1.386(5)
C44 H44A 0.9500
C45 C46 1.478(5)
C46 C47 1.388(5)
C47 C48 1.375(6)
C47 H47A 0.9500
C48 C49 1.393(7)
C48 H48A 0.9500
C49 C50 1.385(5)
C49 H49A 0.9500
C50 H50A 0.9500
P1 F6 1.590(2)
P1 F4 1.591(2)
P1 F3 1.594(2)
P1 F2 1.595(2)
P1 F5 1.595(2)
P1 F1 1.598(2)
P2 F11 1.579(3)
P2 F9 1.589(2)
P2 F10 1.591(3)
P2 F7 1.592(2)
P2 F12 1.600(3)
P2 F8 1.606(2)
P3 F18 1.579(3)
P3 F14 1.586(2)
P3 F15 1.591(2)
P3 F16 1.593(3)
P3 F17 1.595(2)
P3 F13 1.600(2)
N12 C52 1.136(6)
C52 C53 1.447(6)
C53 H53A 0.9800
C53 H53B 0.9800
C53 H53C 0.9800
N13 C54 1.19(4)
N13' C54 1.17(4)
C54 C55 1.428(7)
C55 H55A 0.9800
C55 H55B 0.9800
C55 H55C 0.9800
